data_7004377
loop_
_publ_author_name
'Wei, Xuehong'
'Cheng, Yanxiang'
'Hitchcock, Peter B.'
'Lappert, Michael F.'

_publ_section_title
;
 Syntheses, structures and reactions of a series of
 \b-diketiminatoyttrium compounds
;
_journal_issue 38
_journal_name_full 'Dalton Transactions'
_journal_page_first 5235
_journal_page_last 5246
_journal_paper_doi 10.1039/b806451b
_journal_year 2008
_chemical_compound_source 'synthesis as described'
_chemical_formula_moiety 'C74 H114 Cl6 Li2 N4 O4 Y2, C4 H10 O'
_chemical_formula_sum 'C78 H124 Cl6 Li2 N4 O5 Y2'
_chemical_formula_weight 1602.21
_chemical_name_systematic
;
?
;
_space_group_IT_number 2
_symmetry_cell_setting triclinic
_symmetry_Int_Tables_number 2
_symmetry_space_group_name_Hall '-P 1'
_symmetry_space_group_name_H-M 'P -1'
_atom_sites_solution_hydrogens geom
_atom_sites_solution_primary direct
_atom_sites_solution_secondary difmap
_audit_creation_method 'WinGX routine CIF_UPDATE'
_cell_angle_alpha 95.054(1)
_cell_angle_beta 99.880(1)
_cell_angle_gamma 113.161(1)
_cell_formula_units_Z 2
_cell_length_a 12.3176(2)
_cell_length_b 15.3330(2)
_cell_length_c 25.3952(5)
_cell_measurement_reflns_used 69376
_cell_measurement_temperature 173(2)
_cell_measurement_theta_max 24.713
_cell_measurement_theta_min 3.705
_cell_measurement_wavelength 0.71073
_cell_volume 4279.75(13)
_computing_cell_refinement 'HKL Scalepack (Otwinowski & Minor 1997)'
_computing_data_collection 'Collect (Nonius BV, 1997-2000)'
_computing_data_reduction 'HKL Denzo and Scalepack (Otwinowski & Minor 1997)'
_computing_molecular_graphics 'Ortep-3 for Windows (Farrugia, 1997)'
_computing_structure_refinement 'SHELXL-97 (Sheldrick, 1997)'
_computing_structure_solution 'SHELXS-97 (Sheldrick, 1997)'
_diffrn_ambient_temperature 173(2)
_diffrn_detector 'CCD plate'
_diffrn_measured_fraction_theta_full 0.976
_diffrn_measured_fraction_theta_max 0.976
_diffrn_measurement_device '95mm CCD camera on \k-goniostat'
_diffrn_measurement_device_type KappaCCD
_diffrn_measurement_method 'CCD rotation images, thick slices'
_diffrn_orient_matrix_type 'by Nonius Collect from scalepack cell'
_diffrn_orient_matrix_UB_11 0.53485E-2
_diffrn_orient_matrix_UB_12 0.290017E-1
_diffrn_orient_matrix_UB_13 -0.337464E-1
_diffrn_orient_matrix_UB_21 -0.896483E-1
_diffrn_orient_matrix_UB_22 -0.360578E-1
_diffrn_orient_matrix_UB_23 -0.136798E-1
_diffrn_orient_matrix_UB_31 -0.121739E-1
_diffrn_orient_matrix_UB_32 0.551689E-1
_diffrn_orient_matrix_UB_33 0.17895E-1
_diffrn_radiation_monochromator graphite
_diffrn_radiation_probe x-ray
_diffrn_radiation_type MoK\a
_diffrn_radiation_wavelength 0.71073
_diffrn_reflns_av_R_equivalents 0.0541
_diffrn_reflns_av_unetI/netI 0.0601
_diffrn_reflns_limit_h_max 13
_diffrn_reflns_limit_h_min -14
_diffrn_reflns_limit_k_max 18
_diffrn_reflns_limit_k_min -18
_diffrn_reflns_limit_l_max 26
_diffrn_reflns_limit_l_min -29
_diffrn_reflns_number 28952
_diffrn_reflns_theta_full 24.73
_diffrn_reflns_theta_max 24.73
_diffrn_reflns_theta_min 3.75
_diffrn_source 'Enraf Nonius FR590'
_exptl_absorpt_coefficient_mu 1.584
_exptl_absorpt_correction_T_max 0.5577
_exptl_absorpt_correction_T_min 0.4868
_exptl_absorpt_correction_type multi-scan
_exptl_absorpt_process_details
;
[c.f. r.h. blessing, acta cryst. (1995), a51, 33-38]
;
_exptl_crystal_colour colourless
_exptl_crystal_density_diffrn 1.243
_exptl_crystal_density_method 'not measured'
_exptl_crystal_description prism
_exptl_crystal_F_000 1692
_exptl_crystal_size_max 0.4
_exptl_crystal_size_mid 0.4
_exptl_crystal_size_min 0.4
_refine_diff_density_max 1.075
_refine_diff_density_min -0.579
_refine_diff_density_rms 0.068
_refine_ls_extinction_method none
_refine_ls_goodness_of_fit_ref 1.086
_refine_ls_hydrogen_treatment constr
_refine_ls_matrix_type full
_refine_ls_number_parameters 868
_refine_ls_number_reflns 14282
_refine_ls_number_restraints 150
_refine_ls_restrained_S_all 1.157
_refine_ls_R_factor_all 0.0903
_refine_ls_R_factor_gt 0.0639
_refine_ls_shift/su_max 0.001
_refine_ls_shift/su_mean 0
_refine_ls_structure_factor_coef Fsqd
_refine_ls_weighting_details 'calc w=1/[\s^2^(Fo^2^)+(0.0465P)^2^+9.8924P] where P=(Fo^2^+2Fc^2^)/3'
_refine_ls_weighting_scheme calc
_refine_ls_wR_factor_gt 0.1416
_refine_ls_wR_factor_ref 0.1553
_reflns_number_gt 10976
_reflns_number_total 14282
_reflns_threshold_expression >2sigma(I)
_cod_data_source_file b806451b.txt
_cod_data_source_block (4a)-jul2803
_cod_original_cell_volume 4279.75(12)
_cod_original_sg_symbol_H-M P-1
_cod_database_code 7004377

loop_
_symmetry_equiv_pos_as_xyz
'x, y, z'
'-x, -y, -z'

loop_
_atom_site_label
_atom_site_type_symbol
_atom_site_fract_x
_atom_site_fract_y
_atom_site_fract_z
_atom_site_U_iso_or_equiv
_atom_site_adp_type
_atom_site_occupancy
_atom_site_symmetry_multiplicity
_atom_site_calc_flag
_atom_site_refinement_flags
_atom_site_disorder_assembly
_atom_site_disorder_group
Y1 Y 0.90613(4) 0.75428(3) 0.198656(18) 0.03449(14) Uani 1 1 d . . .
Y2 Y 1.21083(4) 1.00801(3) 0.278950(18) 0.03589(14) Uani 1 1 d . . .
Li1 Li 0.8678(9) 1.0032(7) 0.2326(5) 0.061(3) Uani 1 1 d . . .
Li2 Li 1.2576(11) 0.8179(9) 0.1666(5) 0.080(4) Uani 1 1 d . . .
Cl1 Cl 1.05438(13) 0.93057(9) 0.17848(5) 0.0472(3) Uani 1 1 d . . .
Cl2 Cl 1.05992(13) 0.83574(10) 0.29506(5) 0.0492(3) Uani 1 1 d . . .
Cl3 Cl 1.06550(13) 0.70004(11) 0.16777(7) 0.0607(4) Uani 1 1 d . . .
Cl4 Cl 0.75850(12) 0.83592(10) 0.20962(6) 0.0490(3) Uani 1 1 d . A .
Cl5 Cl 1.05290(13) 1.07526(11) 0.29548(6) 0.0555(4) Uani 1 1 d . A .
Cl6 Cl 1.35460(13) 0.94747(11) 0.23811(6) 0.0546(4) Uani 1 1 d . . .
O5 O 1.1852(6) 0.6053(4) 0.5166(2) 0.0959(17) Uani 1 1 d . . .
N1 N 0.7662(4) 0.6515(3) 0.12100(15) 0.0395(10) Uani 1 1 d . . .
N2 N 0.7938(4) 0.6286(3) 0.24083(16) 0.0367(9) Uani 1 1 d . . .
N3 N 1.3249(4) 1.0314(3) 0.36786(16) 0.0371(10) Uani 1 1 d . . .
N4 N 1.3501(4) 1.1662(3) 0.28214(16) 0.0387(10) Uani 1 1 d . . .
C1 C 0.6516(5) 0.5973(4) 0.1224(2) 0.0459(13) Uani 1 1 d . . .
C2 C 0.6118(5) 0.5689(4) 0.1690(2) 0.0456(13) Uani 1 1 d . . .
H2 H 0.5262 0.5409 0.1644 0.055 Uiso 1 1 calc R . .
C3 C 0.6761(5) 0.5744(4) 0.2215(2) 0.0409(12) Uani 1 1 d . . .
C4 C 0.5526(6) 0.5580(5) 0.0706(2) 0.0638(17) Uani 1 1 d . . .
H4C H 0.4984 0.5908 0.0708 0.096 Uiso 1 1 calc R . .
H4B H 0.5061 0.4887 0.0685 0.096 Uiso 1 1 calc R . .
H4A H 0.5893 0.5693 0.0392 0.096 Uiso 1 1 calc R . .
C5 C 0.6000(5) 0.5094(4) 0.2549(3) 0.0565(15) Uani 1 1 d . . .
H5C H 0.652 0.4928 0.2821 0.085 Uiso 1 1 calc R . .
H5B H 0.5389 0.4504 0.2311 0.085 Uiso 1 1 calc R . .
H5A H 0.5595 0.5426 0.2731 0.085 Uiso 1 1 calc R . .
C6 C 0.7965(5) 0.6497(4) 0.0683(2) 0.0461(13) Uani 1 1 d . . .
C7 C 0.8060(6) 0.7244(4) 0.0392(2) 0.0581(16) Uani 1 1 d . . .
C8 C 0.8302(8) 0.7168(5) -0.0123(2) 0.080(2) Uani 1 1 d . . .
H8 H 0.8361 0.7666 -0.0329 0.097 Uiso 1 1 calc R . .
C9 C 0.8458(8) 0.6376(6) -0.0336(3) 0.086(2) Uani 1 1 d . . .
H9 H 0.8608 0.6329 -0.0689 0.103 Uiso 1 1 calc R . .
C10 C 0.8399(7) 0.5660(5) -0.0043(3) 0.072(2) Uani 1 1 d . . .
H10 H 0.8523 0.5127 -0.0193 0.086 Uiso 1 1 calc R . .
C11 C 0.8160(6) 0.5701(4) 0.0470(2) 0.0525(14) Uani 1 1 d . . .
C12 C 0.7894(7) 0.8126(5) 0.0606(2) 0.072(2) Uani 1 1 d . . .
H12 H 0.8019 0.8179 0.1009 0.086 Uiso 1 1 calc R . .
C13 C 0.6600(9) 0.7999(7) 0.0386(4) 0.109(3) Uani 1 1 d . . .
H13C H 0.6499 0.8569 0.0531 0.164 Uiso 1 1 calc R . .
H13B H 0.6033 0.7429 0.0496 0.164 Uiso 1 1 calc R . .
H13A H 0.6435 0.7916 -0.0011 0.164 Uiso 1 1 calc R . .
C14 C 0.8784(8) 0.9062(5) 0.0489(3) 0.086(2) Uani 1 1 d . . .
H14C H 0.9613 0.9129 0.0622 0.128 Uiso 1 1 calc R . .
H14B H 0.8679 0.9603 0.0672 0.128 Uiso 1 1 calc R . .
H14A H 0.8636 0.9057 0.0097 0.128 Uiso 1 1 calc R . .
C15 C 0.8120(6) 0.4890(4) 0.0782(2) 0.0584(16) Uani 1 1 d . . .
H15 H 0.8117 0.5103 0.1165 0.07 Uiso 1 1 calc R . .
C16 C 0.9236(7) 0.4674(5) 0.0795(3) 0.074(2) Uani 1 1 d . . .
H16C H 0.9181 0.4156 0.1004 0.111 Uiso 1 1 calc R . .
H16B H 0.9969 0.5254 0.0966 0.111 Uiso 1 1 calc R . .
H16A H 0.9273 0.4473 0.0424 0.111 Uiso 1 1 calc R . .
C17 C 0.6978(7) 0.3970(5) 0.0558(3) 0.089(2) Uani 1 1 d . . .
H17C H 0.6988 0.3471 0.0773 0.133 Uiso 1 1 calc R . .
H17B H 0.6946 0.3749 0.0179 0.133 Uiso 1 1 calc R . .
H17A H 0.6264 0.4096 0.0578 0.133 Uiso 1 1 calc R . .
C18 C 0.8487(5) 0.6147(4) 0.2929(2) 0.0429(12) Uani 1 1 d . . .
C19 C 0.8413(5) 0.6612(4) 0.3421(2) 0.0489(14) Uani 1 1 d . . .
C20 C 0.8994(7) 0.6461(5) 0.3901(2) 0.0705(19) Uani 1 1 d . . .
H20 H 0.8955 0.6764 0.4236 0.085 Uiso 1 1 calc R . .
C21 C 0.9621(8) 0.5894(6) 0.3912(3) 0.086(2) Uani 1 1 d . . .
H21 H 1.0019 0.5817 0.4249 0.103 Uiso 1 1 calc R . .
C22 C 0.9666(7) 0.5438(5) 0.3431(3) 0.074(2) Uani 1 1 d . . .
H22 H 1.0081 0.503 0.344 0.089 Uiso 1 1 calc R . .
C23 C 0.9119(5) 0.5558(4) 0.2931(2) 0.0493(14) Uani 1 1 d . . .
C24 C 0.7722(6) 0.7238(5) 0.3450(2) 0.0594(16) Uani 1 1 d . . .
H24 H 0.7365 0.7272 0.3072 0.071 Uiso 1 1 calc R . .
C25 C 0.8511(7) 0.8252(5) 0.3749(3) 0.077(2) Uani 1 1 d . . .
H25C H 0.802 0.8623 0.3752 0.116 Uiso 1 1 calc R . .
H25B H 0.9168 0.8559 0.3566 0.116 Uiso 1 1 calc R . .
H25A H 0.8855 0.8231 0.4123 0.116 Uiso 1 1 calc R . .
C26 C 0.6677(8) 0.6790(6) 0.3742(4) 0.100(3) Uani 1 1 d . . .
H26C H 0.6229 0.7194 0.3752 0.15 Uiso 1 1 calc R . .
H26B H 0.7014 0.6751 0.4114 0.15 Uiso 1 1 calc R . .
H26A H 0.6129 0.6143 0.3546 0.15 Uiso 1 1 calc R . .
C27 C 0.9181(5) 0.5044(4) 0.2405(2) 0.0509(14) Uani 1 1 d . . .
H27 H 0.912 0.5445 0.2121 0.061 Uiso 1 1 calc R . .
C28 C 1.0375(6) 0.4941(6) 0.2434(3) 0.076(2) Uani 1 1 d . . .
H28C H 1.1054 0.5577 0.2548 0.115 Uiso 1 1 calc R . .
H28B H 1.0387 0.4654 0.2076 0.115 Uiso 1 1 calc R . .
H28A H 1.0448 0.4526 0.2698 0.115 Uiso 1 1 calc R . .
C29 C 0.8113(6) 0.4070(5) 0.2221(3) 0.0718(19) Uani 1 1 d . . .
H29C H 0.8169 0.3759 0.1879 0.108 Uiso 1 1 calc R . .
H29B H 0.7357 0.4155 0.2168 0.108 Uiso 1 1 calc R . .
H29A H 0.8124 0.3665 0.2498 0.108 Uiso 1 1 calc R . .
C30 C 1.4425(5) 1.0883(4) 0.3814(2) 0.0409(12) Uani 1 1 d . . .
C31 C 1.5059(5) 1.1530(4) 0.3501(2) 0.0441(13) Uani 1 1 d . . .
H31 H 1.5911 1.1721 0.3588 0.053 Uiso 1 1 calc R . .
C32 C 1.4658(5) 1.1943(4) 0.3084(2) 0.0425(12) Uani 1 1 d . . .
C33 C 1.5220(5) 1.0895(5) 0.4347(2) 0.0565(15) Uani 1 1 d . . .
H33C H 1.4715 1.0476 0.4561 0.085 Uiso 1 1 calc R . .
H33B H 1.5634 1.1554 0.455 0.085 Uiso 1 1 calc R . .
H33A H 1.5823 1.0662 0.4272 0.085 Uiso 1 1 calc R . .
C34 C 1.5658(5) 1.2773(4) 0.2936(3) 0.0618(17) Uani 1 1 d . . .
H34C H 1.5904 1.2537 0.2626 0.093 Uiso 1 1 calc R . .
H34B H 1.6354 1.3061 0.3246 0.093 Uiso 1 1 calc R . .
H34A H 1.5364 1.3259 0.284 0.093 Uiso 1 1 calc R . .
C35 C 1.2724(5) 0.9775(4) 0.40832(19) 0.0403(12) Uani 1 1 d . . .
C36 C 1.2174(5) 1.0171(4) 0.4415(2) 0.0458(13) Uani 1 1 d . . .
C37 C 1.1683(5) 0.9653(5) 0.4802(2) 0.0587(16) Uani 1 1 d . . .
H37 H 1.132 0.9911 0.5038 0.07 Uiso 1 1 calc R . .
C38 C 1.1710(6) 0.8778(5) 0.4854(3) 0.0653(18) Uani 1 1 d . . .
H38 H 1.1364 0.8439 0.5122 0.078 Uiso 1 1 calc R . .
C39 C 1.2233(6) 0.8390(5) 0.4521(2) 0.0609(17) Uani 1 1 d . . .
H39 H 1.2234 0.7779 0.4557 0.073 Uiso 1 1 calc R . .
C40 C 1.2762(5) 0.8879(4) 0.4131(2) 0.0503(14) Uani 1 1 d . . .
C41 C 1.2138(5) 1.1139(4) 0.4367(2) 0.0479(14) Uani 1 1 d . . .
H41 H 1.2215 1.1261 0.3992 0.058 Uiso 1 1 calc R . .
C42 C 1.0947(6) 1.1165(5) 0.4448(3) 0.0694(18) Uani 1 1 d . . .
H42C H 1.0267 1.0651 0.4186 0.104 Uiso 1 1 calc R . .
H42B H 1.0952 1.179 0.4391 0.104 Uiso 1 1 calc R . .
H42A H 1.086 1.1069 0.4817 0.104 Uiso 1 1 calc R . .
C43 C 1.3197(6) 1.1955(5) 0.4765(3) 0.0712(19) Uani 1 1 d . . .
H43C H 1.315 1.2569 0.4721 0.107 Uiso 1 1 calc R . .
H43B H 1.3963 1.1976 0.4692 0.107 Uiso 1 1 calc R . .
H43A H 1.316 1.1845 0.5137 0.107 Uiso 1 1 calc R . .
C44 C 1.3385(7) 0.8431(5) 0.3789(2) 0.0654(18) Uani 1 1 d . . .
H44 H 1.3636 0.883 0.3504 0.078 Uiso 1 1 calc R . .
C45 C 1.4520(7) 0.8411(6) 0.4142(3) 0.089(2) Uani 1 1 d . . .
H45C H 1.4904 0.8126 0.3914 0.134 Uiso 1 1 calc R . .
H45B H 1.4287 0.8024 0.4424 0.134 Uiso 1 1 calc R . .
H45A H 1.5092 0.9069 0.4311 0.134 Uiso 1 1 calc R . .
C46 C 1.2553(8) 0.7393(6) 0.3509(3) 0.100(3) Uani 1 1 d . . .
H46C H 1.299 0.7141 0.3294 0.15 Uiso 1 1 calc R . .
H46B H 1.1833 0.7383 0.327 0.15 Uiso 1 1 calc R . .
H46A H 1.2307 0.6991 0.3784 0.15 Uiso 1 1 calc R . .
C47 C 1.3202(5) 1.2328(4) 0.2520(2) 0.0440(13) Uani 1 1 d . . .
C48 C 1.2913(5) 1.3016(4) 0.2790(2) 0.0500(14) Uani 1 1 d . . .
C49 C 1.2599(6) 1.3642(4) 0.2499(3) 0.0619(17) Uani 1 1 d . . .
H49 H 1.2389 1.4103 0.2679 0.074 Uiso 1 1 calc R . .
C50 C 1.2587(6) 1.3605(4) 0.1957(3) 0.0684(19) Uani 1 1 d . . .
H50 H 1.2376 1.404 0.1765 0.082 Uiso 1 1 calc R . .
C51 C 1.2881(6) 1.2940(4) 0.1695(3) 0.0625(17) Uani 1 1 d . . .
H51 H 1.2865 1.2918 0.1319 0.075 Uiso 1 1 calc R . .
C52 C 1.3207(5) 1.2288(4) 0.1964(2) 0.0519(14) Uani 1 1 d . . .
C53 C 1.2962(6) 1.3119(4) 0.3395(2) 0.0577(16) Uani 1 1 d . . .
H53 H 1.2942 1.2508 0.3512 0.069 Uiso 1 1 calc R . .
C54 C 1.1900(7) 1.3274(5) 0.3547(3) 0.078(2) Uani 1 1 d . . .
H54C H 1.1986 1.3332 0.3941 0.117 Uiso 1 1 calc R . .
H54B H 1.114 1.2725 0.3366 0.117 Uiso 1 1 calc R . .
H54A H 1.189 1.3865 0.3433 0.117 Uiso 1 1 calc R . .
C55 C 1.4152(7) 1.3939(6) 0.3709(3) 0.086(2) Uani 1 1 d . . .
H55C H 1.4172 1.3991 0.4099 0.129 Uiso 1 1 calc R . .
H55B H 1.4213 1.4545 0.3592 0.129 Uiso 1 1 calc R . .
H55A H 1.4835 1.3806 0.3639 0.129 Uiso 1 1 calc R . .
C56 C 1.3552(6) 1.1587(5) 0.1647(2) 0.0645(17) Uani 1 1 d . . .
H56 H 1.3691 1.1141 0.1888 0.077 Uiso 1 1 calc R . .
C57 C 1.2573(7) 1.0995(5) 0.1145(2) 0.0703(19) Uani 1 1 d . . .
H57C H 1.2822 1.0542 0.0959 0.106 Uiso 1 1 calc R . .
H57B H 1.2451 1.1424 0.09 0.106 Uiso 1 1 calc R . .
H57A H 1.1814 1.0636 0.1253 0.106 Uiso 1 1 calc R . .
C58 C 1.4734(8) 1.2142(7) 0.1461(4) 0.113(3) Uani 1 1 d . . .
H58C H 1.5388 1.2512 0.1779 0.169 Uiso 1 1 calc R . .
H58B H 1.4607 1.2581 0.1225 0.169 Uiso 1 1 calc R . .
H58A H 1.4954 1.1683 0.1262 0.169 Uiso 1 1 calc R . .
O1 O 0.8672(5) 1.0702(4) 0.1716(2) 0.0939(17) Uani 1 1 d D A .
C59 C 0.9696(7) 1.1473(5) 0.1622(3) 0.085(2) Uani 1 1 d D . .
H59A H 0.9948 1.1271 0.13 0.102 Uiso 1 1 calc R A .
H59B H 1.0387 1.1691 0.194 0.102 Uiso 1 1 calc R . .
C60 C 0.9302(9) 1.2236(7) 0.1533(6) 0.160(5) Uani 1 1 d D A .
H60A H 0.9602 1.2545 0.123 0.192 Uiso 1 1 calc R . .
H60B H 0.9603 1.2732 0.1864 0.192 Uiso 1 1 calc R . .
C61 C 0.7926(10) 1.1741(7) 0.1397(7) 0.176(6) Uani 1 1 d D . .
H61A H 0.7596 1.2007 0.1668 0.211 Uiso 1 1 calc R A .
H61B H 0.7594 1.1833 0.1033 0.211 Uiso 1 1 calc R . .
C62 C 0.7612(7) 1.0715(6) 0.1409(4) 0.099(3) Uani 1 1 d D A .
H62A H 0.6922 1.0437 0.1585 0.119 Uiso 1 1 calc R . .
H62B H 0.7397 1.0347 0.1038 0.119 Uiso 1 1 calc R . .
O3 O 1.2643(6) 0.8487(5) 0.0951(2) 0.1053(19) Uani 1 1 d D . .
C67 C 1.1569(10) 0.8125(9) 0.0539(4) 0.129(4) Uani 1 1 d D . .
H67A H 1.1184 0.7413 0.0493 0.155 Uiso 1 1 calc R . .
H67B H 1.0994 0.8372 0.0647 0.155 Uiso 1 1 calc R . .
C68 C 1.1814(17) 0.8401(19) 0.0041(7) 0.287(13) Uani 1 1 d D . .
H68A H 1.1497 0.8877 -0.0062 0.344 Uiso 1 1 calc R . .
H68B H 1.1487 0.784 -0.0256 0.344 Uiso 1 1 calc R . .
C69 C 1.3204(19) 0.8847(17) 0.0198(7) 0.263(11) Uani 1 1 d D . .
H69A H 1.3491 0.8437 -0.001 0.316 Uiso 1 1 calc R . .
H69B H 1.3508 0.9485 0.0085 0.316 Uiso 1 1 calc R . .
C70 C 1.3750(11) 0.8971(9) 0.0779(6) 0.143(4) Uani 1 1 d D . .
H70A H 1.4303 0.8647 0.0843 0.171 Uiso 1 1 calc R . .
H70B H 1.4179 0.9657 0.0952 0.171 Uiso 1 1 calc R . .
O4 O 1.3674(6) 0.7540(5) 0.1726(3) 0.114(2) Uani 1 1 d D . .
C71 C 1.4190(13) 0.7405(7) 0.2251(6) 0.173(6) Uani 1 1 d D . .
H71A H 1.3908 0.7668 0.2544 0.207 Uiso 1 1 calc R . .
H71B H 1.5087 0.771 0.2331 0.207 Uiso 1 1 calc R . .
C72 C 1.3716(12) 0.6342(7) 0.2182(6) 0.159(5) Uani 1 1 d D . .
H72A H 1.313 0.6083 0.2412 0.19 Uiso 1 1 calc R . .
H72B H 1.4381 0.6135 0.2274 0.19 Uiso 1 1 calc R . .
C73 C 1.3064(10) 0.5999(8) 0.1549(6) 0.143(4) Uani 1 1 d D . .
H73A H 1.322 0.546 0.1389 0.172 Uiso 1 1 calc R . .
H73B H 1.2178 0.5798 0.1493 0.172 Uiso 1 1 calc R . .
C74 C 1.3629(14) 0.6863(8) 0.1317(5) 0.177(7) Uani 1 1 d D . .
H74A H 1.4447 0.696 0.1269 0.213 Uiso 1 1 calc R . .
H74B H 1.312 0.6854 0.0968 0.213 Uiso 1 1 calc R . .
C75 C 1.1569(8) 0.6464(6) 0.5612(3) 0.087(2) Uani 1 1 d . . .
H75B H 1.2135 0.7153 0.5719 0.104 Uiso 1 1 calc R . .
H75A H 1.1677 0.6138 0.5924 0.104 Uiso 1 1 calc R . .
C76 C 1.0323(8) 0.6379(6) 0.5485(4) 0.099(3) Uani 1 1 d . . .
H76C H 1.0152 0.6662 0.5804 0.148 Uiso 1 1 calc R . .
H76B H 0.9761 0.5698 0.538 0.148 Uiso 1 1 calc R . .
H76A H 1.0222 0.672 0.5184 0.148 Uiso 1 1 calc R . .
C77 C 1.2955(9) 0.6006(7) 0.5265(5) 0.122(4) Uani 1 1 d . . .
H77B H 1.2973 0.5604 0.5548 0.147 Uiso 1 1 calc R . .
H77A H 1.3595 0.6662 0.5411 0.147 Uiso 1 1 calc R . .
C78 C 1.3235(12) 0.5615(9) 0.4794(6) 0.174(6) Uani 1 1 d . . .
H78C H 1.4024 0.5589 0.4897 0.261 Uiso 1 1 calc R . .
H78B H 1.3262 0.6027 0.4518 0.261 Uiso 1 1 calc R . .
H78A H 1.2608 0.4965 0.4646 0.261 Uiso 1 1 calc R . .
O2 O 0.7634(6) 1.0462(5) 0.2696(3) 0.114(2) Uani 0.516(9) 1 d PD A 1
C63 C 0.6466(13) 1.0030(13) 0.2664(7) 0.104(2) Uiso 0.516(9) 1 d PD A 1
H63A H 0.6061 0.9463 0.237 0.125 Uiso 0.516(9) 1 calc PR A 1
H63B H 0.6064 1.0474 0.2618 0.125 Uiso 0.516(9) 1 calc PR A 1
C64 C 0.6522(16) 0.9748(12) 0.3220(6) 0.104(2) Uiso 0.516(9) 1 d PD A 1
H64A H 0.6717 0.9182 0.3238 0.125 Uiso 0.516(9) 1 calc PR A 1
H64B H 0.5768 0.9632 0.3347 0.125 Uiso 0.516(9) 1 calc PR A 1
C66 C 0.8194(18) 1.1325(11) 0.3131(7) 0.104(2) Uiso 0.516(9) 1 d PD A 1
H66A H 0.7902 1.1829 0.3061 0.125 Uiso 0.516(9) 1 calc PR A 1
H66B H 0.9091 1.1602 0.3226 0.125 Uiso 0.516(9) 1 calc PR A 1
C65 C 0.7605(17) 1.0708(13) 0.3531(7) 0.104(2) Uiso 0.516(9) 1 d PD A 1
H65A H 0.7308 1.1071 0.3767 0.125 Uiso 0.516(9) 1 calc PR A 1
H65B H 0.8215 1.0556 0.3765 0.125 Uiso 0.516(9) 1 calc PR A 1
O2A O 0.7634(6) 1.0462(5) 0.2696(3) 0.114(2) Uani 0.484(9) 1 d P A 2
C63A C 0.6860(17) 0.9842(14) 0.3023(7) 0.104(2) Uiso 0.484(9) 1 d PD A 2
H63C H 0.6784 0.9173 0.2948 0.125 Uiso 0.484(9) 1 calc PR A 2
H63D H 0.604 0.9834 0.2947 0.125 Uiso 0.484(9) 1 calc PR A 2
C64A C 0.7538(19) 1.0317(12) 0.3617(7) 0.104(2) Uiso 0.484(9) 1 d PD A 2
H64C H 0.8097 1.004 0.3775 0.125 Uiso 0.484(9) 1 calc PR A 2
H64D H 0.6992 1.0329 0.3859 0.125 Uiso 0.484(9) 1 calc PR A 2
C65A C 0.8204(18) 1.1317(13) 0.3439(7) 0.104(2) Uiso 0.484(9) 1 d PD A 2
H65C H 0.8111 1.1818 0.3678 0.125 Uiso 0.484(9) 1 calc PR A 2
H65D H 0.908 1.1469 0.3505 0.125 Uiso 0.484(9) 1 calc PR A 2
C66A C 0.777(2) 1.1391(11) 0.2848(7) 0.104(2) Uiso 0.484(9) 1 d PD A 2
H66C H 0.7003 1.147 0.2777 0.125 Uiso 0.484(9) 1 calc PR A 2
H66D H 0.8398 1.1879 0.2704 0.125 Uiso 0.484(9) 1 calc PR A 2

loop_
_atom_site_aniso_label
_atom_site_aniso_U_11
_atom_site_aniso_U_22
_atom_site_aniso_U_33
_atom_site_aniso_U_23
_atom_site_aniso_U_13
_atom_site_aniso_U_12
Y1 0.0403(3) 0.0331(3) 0.0311(3) 0.00032(19) 0.0036(2) 0.0193(2)
Y2 0.0393(3) 0.0363(3) 0.0311(3) 0.0012(2) 0.0018(2) 0.0181(2)
Li1 0.050(6) 0.049(6) 0.081(7) 0.003(5) 0.002(5) 0.025(5)
Li2 0.061(7) 0.087(9) 0.087(8) -0.019(7) 0.019(6) 0.033(7)
Cl1 0.0562(8) 0.0416(7) 0.0333(7) 0.0074(5) -0.0006(6) 0.0137(6)
Cl2 0.0539(8) 0.0439(8) 0.0364(7) 0.0090(6) -0.0039(6) 0.0116(7)
Cl3 0.0501(9) 0.0508(9) 0.0831(11) -0.0077(8) 0.0171(8) 0.0260(7)
Cl4 0.0511(8) 0.0472(8) 0.0570(8) 0.0038(6) 0.0122(6) 0.0300(7)
Cl5 0.0500(8) 0.0538(9) 0.0618(9) -0.0113(7) 0.0014(7) 0.0298(7)
Cl6 0.0534(8) 0.0606(9) 0.0551(8) -0.0032(7) 0.0111(7) 0.0323(8)
O5 0.100(4) 0.086(4) 0.085(4) -0.008(3) -0.011(3) 0.040(3)
N1 0.045(3) 0.047(3) 0.029(2) -0.0027(18) 0.0016(18) 0.027(2)
N2 0.045(3) 0.036(2) 0.034(2) 0.0033(18) 0.0089(19) 0.023(2)
N3 0.038(2) 0.042(2) 0.033(2) 0.0030(18) 0.0051(18) 0.020(2)
N4 0.042(2) 0.038(2) 0.037(2) 0.0005(18) 0.0035(19) 0.022(2)
C1 0.046(3) 0.050(3) 0.041(3) -0.004(2) -0.001(2) 0.026(3)
C2 0.037(3) 0.045(3) 0.053(3) 0.000(3) 0.002(2) 0.020(3)
C3 0.045(3) 0.034(3) 0.049(3) 0.003(2) 0.009(2) 0.024(3)
C4 0.057(4) 0.074(4) 0.048(3) -0.012(3) -0.010(3) 0.027(3)
C5 0.053(4) 0.049(4) 0.069(4) 0.016(3) 0.019(3) 0.020(3)
C6 0.055(3) 0.052(3) 0.029(3) -0.003(2) 0.001(2) 0.027(3)
C7 0.087(5) 0.059(4) 0.034(3) 0.002(3) 0.005(3) 0.041(4)
C8 0.143(7) 0.081(5) 0.036(3) 0.014(3) 0.021(4) 0.065(5)
C9 0.148(8) 0.088(5) 0.040(4) 0.006(4) 0.032(4) 0.065(5)
C10 0.112(6) 0.071(5) 0.049(4) 0.001(3) 0.026(4) 0.054(4)
C11 0.069(4) 0.049(3) 0.043(3) -0.002(3) 0.012(3) 0.030(3)
C12 0.121(6) 0.077(5) 0.035(3) 0.011(3) 0.011(4) 0.062(5)
C13 0.134(8) 0.102(7) 0.129(8) 0.024(6) 0.047(7) 0.079(6)
C14 0.139(7) 0.061(5) 0.052(4) 0.006(3) -0.010(4) 0.051(5)
C15 0.081(4) 0.056(4) 0.048(3) 0.000(3) 0.019(3) 0.038(4)
C16 0.095(5) 0.066(4) 0.076(5) 0.002(4) 0.018(4) 0.052(4)
C17 0.095(6) 0.060(5) 0.106(6) 0.007(4) 0.024(5) 0.027(4)
C18 0.050(3) 0.041(3) 0.040(3) 0.011(2) 0.008(2) 0.021(3)
C19 0.061(4) 0.048(3) 0.039(3) 0.009(2) 0.014(3) 0.023(3)
C20 0.104(6) 0.085(5) 0.037(3) 0.014(3) 0.015(3) 0.053(5)
C21 0.127(7) 0.109(6) 0.044(4) 0.024(4) 0.006(4) 0.075(6)
C22 0.100(6) 0.084(5) 0.064(4) 0.029(4) 0.012(4) 0.062(5)
C23 0.057(4) 0.047(3) 0.048(3) 0.013(3) 0.008(3) 0.027(3)
C24 0.077(4) 0.068(4) 0.042(3) 0.003(3) 0.017(3) 0.039(4)
C25 0.103(6) 0.059(4) 0.071(5) -0.011(3) 0.028(4) 0.036(4)
C26 0.101(6) 0.088(6) 0.119(7) -0.006(5) 0.055(6) 0.040(5)
C27 0.059(4) 0.049(3) 0.057(4) 0.013(3) 0.016(3) 0.033(3)
C28 0.071(5) 0.093(5) 0.084(5) 0.011(4) 0.015(4) 0.056(4)
C29 0.077(5) 0.053(4) 0.091(5) 0.002(4) 0.032(4) 0.030(4)
C30 0.042(3) 0.048(3) 0.035(3) -0.001(2) 0.005(2) 0.024(3)
C31 0.032(3) 0.050(3) 0.049(3) 0.003(3) 0.005(2) 0.019(3)
C32 0.043(3) 0.037(3) 0.046(3) 0.002(2) 0.006(2) 0.018(3)
C33 0.045(3) 0.077(4) 0.043(3) 0.002(3) -0.001(3) 0.027(3)
C34 0.051(4) 0.053(4) 0.074(4) 0.015(3) 0.001(3) 0.018(3)
C35 0.039(3) 0.046(3) 0.030(3) 0.003(2) -0.001(2) 0.015(3)
C36 0.038(3) 0.059(4) 0.035(3) 0.005(2) 0.003(2) 0.018(3)
C37 0.050(4) 0.083(5) 0.042(3) 0.015(3) 0.016(3) 0.024(3)
C38 0.062(4) 0.076(5) 0.052(4) 0.025(3) 0.011(3) 0.020(4)
C39 0.071(4) 0.059(4) 0.045(3) 0.013(3) -0.004(3) 0.025(3)
C40 0.059(4) 0.053(3) 0.033(3) 0.003(3) -0.005(3) 0.025(3)
C41 0.051(3) 0.061(4) 0.037(3) 0.002(3) 0.014(2) 0.028(3)
C42 0.062(4) 0.086(5) 0.078(5) 0.017(4) 0.029(4) 0.043(4)
C43 0.068(4) 0.063(4) 0.070(4) -0.012(3) 0.003(3) 0.024(4)
C44 0.099(5) 0.073(4) 0.044(3) 0.016(3) 0.010(3) 0.057(4)
C45 0.101(6) 0.116(7) 0.073(5) 0.004(4) 0.014(4) 0.073(6)
C46 0.140(8) 0.088(6) 0.077(5) -0.019(4) -0.022(5) 0.076(6)
C47 0.038(3) 0.038(3) 0.051(3) 0.006(2) 0.001(2) 0.014(2)
C48 0.049(3) 0.038(3) 0.061(4) 0.006(3) 0.004(3) 0.020(3)
C49 0.059(4) 0.043(3) 0.085(5) 0.009(3) 0.005(3) 0.027(3)
C50 0.078(5) 0.042(4) 0.080(5) 0.013(3) -0.005(4) 0.028(3)
C51 0.067(4) 0.055(4) 0.053(4) 0.015(3) -0.004(3) 0.019(3)
C52 0.053(3) 0.046(3) 0.050(3) 0.008(3) -0.001(3) 0.018(3)
C53 0.070(4) 0.044(3) 0.064(4) 0.004(3) 0.017(3) 0.029(3)
C54 0.079(5) 0.058(4) 0.105(6) -0.003(4) 0.033(4) 0.036(4)
C55 0.079(5) 0.100(6) 0.069(5) -0.006(4) 0.004(4) 0.037(5)
C56 0.085(5) 0.067(4) 0.044(3) 0.005(3) 0.004(3) 0.038(4)
C57 0.094(5) 0.057(4) 0.048(4) 0.000(3) 0.015(3) 0.021(4)
C58 0.083(6) 0.137(8) 0.103(7) -0.027(6) 0.022(5) 0.039(6)
O1 0.075(3) 0.072(3) 0.127(5) 0.041(3) -0.005(3) 0.029(3)
C59 0.089(6) 0.070(5) 0.100(6) 0.027(4) 0.020(5) 0.036(5)
C60 0.097(8) 0.087(7) 0.288(17) 0.070(9) 0.012(9) 0.035(6)
C61 0.124(10) 0.098(8) 0.298(18) 0.054(10) -0.004(10) 0.053(8)
C62 0.089(6) 0.097(6) 0.114(7) 0.018(5) -0.002(5) 0.051(5)
O3 0.090(4) 0.129(5) 0.092(4) -0.015(4) 0.036(4) 0.041(4)
C67 0.119(9) 0.174(11) 0.103(8) 0.041(8) 0.042(7) 0.058(8)
C68 0.165(17) 0.42(4) 0.172(18) 0.033(19) 0.015(14) 0.03(2)
C69 0.33(3) 0.35(3) 0.173(18) 0.086(19) 0.13(2) 0.16(3)
C70 0.163(11) 0.141(10) 0.181(13) 0.064(9) 0.095(10) 0.092(9)
O4 0.123(5) 0.108(5) 0.146(6) 0.003(5) 0.060(5) 0.075(4)
C71 0.210(15) 0.069(7) 0.230(17) -0.019(9) 0.078(13) 0.047(8)
C72 0.146(11) 0.095(8) 0.236(16) -0.011(9) 0.026(11) 0.067(8)
C73 0.098(8) 0.089(7) 0.235(15) 0.030(9) 0.032(9) 0.034(6)
C74 0.319(19) 0.148(11) 0.185(12) 0.083(10) 0.176(14) 0.163(13)
C75 0.091(6) 0.083(5) 0.060(5) 0.003(4) -0.002(4) 0.020(5)
C76 0.095(6) 0.085(6) 0.097(6) 0.006(5) 0.007(5) 0.025(5)
C77 0.087(7) 0.086(7) 0.170(11) -0.018(6) 0.002(7) 0.031(6)
C78 0.151(11) 0.161(12) 0.196(13) -0.061(10) -0.003(10) 0.086(10)
O2 0.095(4) 0.116(5) 0.142(5) -0.017(4) 0.027(4) 0.065(4)
O2A 0.095(4) 0.116(5) 0.142(5) -0.017(4) 0.027(4) 0.065(4)

loop_
_atom_type_symbol
_atom_type_description
_atom_type_scat_dispersion_real
_atom_type_scat_dispersion_imag
_atom_type_scat_source
C C 0.0033 0.0016 'International Tables Vol C Tables 4.2.6.8 and 6.1.1.4'
H H 0 0 'International Tables Vol C Tables 4.2.6.8 and 6.1.1.4'
Cl Cl 0.1484 0.1585 'International Tables Vol C Tables 4.2.6.8 and 6.1.1.4'
N N 0.0061 0.0033 'International Tables Vol C Tables 4.2.6.8 and 6.1.1.4'
O O 0.0106 0.006 'International Tables Vol C Tables 4.2.6.8 and 6.1.1.4'
Y Y -2.7962 3.5667 'International Tables Vol C Tables 4.2.6.8 and 6.1.1.4'
Li Li -0.0003 0.0001 'International Tables Vol C Tables 4.2.6.8 and 6.1.1.4'

loop_
_geom_angle_atom_site_label_1
_geom_angle_atom_site_label_2
_geom_angle_atom_site_label_3
_geom_angle
_geom_angle_site_symmetry_1
_geom_angle_site_symmetry_3
_geom_angle_publ_flag
N1 Y1 N2 81.58(15) . . ?
N1 Y1 Cl4 89.49(10) . . ?
N2 Y1 Cl4 89.66(10) . . ?
N1 Y1 Cl3 87.12(11) . . ?
N2 Y1 Cl3 104.28(10) . . ?
Cl4 Y1 Cl3 164.98(5) . . ?
N1 Y1 Cl2 167.49(11) . . ?
N2 Y1 Cl2 87.82(10) . . ?
Cl4 Y1 Cl2 97.11(5) . . ?
Cl3 Y1 Cl2 89.09(5) . . ?
N1 Y1 Cl1 113.45(11) . . ?
N2 Y1 Cl1 163.72(10) . . ?
Cl4 Y1 Cl1 84.44(5) . . ?
Cl3 Y1 Cl1 83.50(5) . . ?
Cl2 Y1 Cl1 77.91(4) . . ?
N4 Y2 N3 82.60(14) . . ?
N4 Y2 Cl5 88.44(10) . . ?
N3 Y2 Cl5 101.96(10) . . ?
N4 Y2 Cl6 88.62(11) . . ?
N3 Y2 Cl6 91.32(10) . . ?
Cl5 Y2 Cl6 165.90(5) . . ?
N4 Y2 Cl2 169.51(10) . . ?
N3 Y2 Cl2 88.01(11) . . ?
Cl5 Y2 Cl2 88.96(5) . . ?
Cl6 Y2 Cl2 96.28(5) . . ?
N4 Y2 Cl1 112.02(10) . . ?
N3 Y2 Cl1 164.89(11) . . ?
Cl5 Y2 Cl1 82.90(5) . . ?
Cl6 Y2 Cl1 85.43(5) . . ?
Cl2 Y2 Cl1 77.71(4) . . ?
O1 Li1 O2 98.7(5) . . ?
O1 Li1 Cl5 111.6(5) . . ?
O2 Li1 Cl5 101.7(5) . . ?
O1 Li1 Cl4 114.0(5) . . ?
O2 Li1 Cl4 103.9(5) . . ?
Cl5 Li1 Cl4 122.6(4) . . ?
O3 Li2 O4 99.1(6) . . ?
O3 Li2 Cl6 115.9(7) . . ?
O4 Li2 Cl6 102.4(6) . . ?
O3 Li2 Cl3 111.1(6) . . ?
O4 Li2 Cl3 106.4(6) . . ?
Cl6 Li2 Cl3 118.9(5) . . ?
Y1 Cl1 Y2 100.12(4) . . ?
Y1 Cl2 Y2 104.25(4) . . ?
Li2 Cl3 Y1 119.1(3) . . ?
Li1 Cl4 Y1 109.9(3) . . ?
Li1 Cl5 Y2 114.5(3) . . ?
Li2 Cl6 Y2 115.0(3) . . ?
C77 O5 C75 115.6(7) . . ?
C1 N1 C6 116.7(4) . . ?
C1 N1 Y1 121.3(3) . . ?
C6 N1 Y1 121.8(3) . . ?
C3 N2 C18 117.1(4) . . ?
C3 N2 Y1 122.3(3) . . ?
C18 N2 Y1 120.2(3) . . ?
C30 N3 C35 117.3(4) . . ?
C30 N3 Y2 120.9(3) . . ?
C35 N3 Y2 121.6(3) . . ?
C32 N4 C47 117.8(4) . . ?
C32 N4 Y2 119.2(3) . . ?
C47 N4 Y2 122.7(3) . . ?
N1 C1 C2 125.1(5) . . ?
N1 C1 C4 120.7(5) . . ?
C2 C1 C4 114.2(5) . . ?
C1 C2 C3 131.4(5) . . ?
N2 C3 C2 124.7(5) . . ?
N2 C3 C5 121.5(5) . . ?
C2 C3 C5 113.7(5) . . ?
C7 C6 C11 120.7(5) . . ?
C7 C6 N1 121.0(5) . . ?
C11 C6 N1 118.3(5) . . ?
C6 C7 C8 118.4(5) . . ?
C6 C7 C12 123.1(5) . . ?
C8 C7 C12 118.5(6) . . ?
C9 C8 C7 120.6(6) . . ?
C10 C9 C8 120.7(6) . . ?
C9 C10 C11 121.0(6) . . ?
C10 C11 C6 118.6(6) . . ?
C10 C11 C15 118.8(5) . . ?
C6 C11 C15 122.7(5) . . ?
C7 C12 C14 114.2(6) . . ?
C7 C12 C13 110.2(6) . . ?
C14 C12 C13 110.0(6) . . ?
C11 C15 C17 112.4(6) . . ?
C11 C15 C16 112.1(5) . . ?
C17 C15 C16 109.5(5) . . ?
C23 C18 C19 121.0(5) . . ?
C23 C18 N2 118.1(5) . . ?
C19 C18 N2 120.9(5) . . ?
C20 C19 C18 117.1(5) . . ?
C20 C19 C24 119.0(5) . . ?
C18 C19 C24 123.8(5) . . ?
C21 C20 C19 122.9(6) . . ?
C20 C21 C22 119.1(6) . . ?
C21 C22 C23 121.7(6) . . ?
C22 C23 C18 118.2(5) . . ?
C22 C23 C27 120.7(5) . . ?
C18 C23 C27 121.1(5) . . ?
C25 C24 C19 113.0(6) . . ?
C25 C24 C26 107.8(5) . . ?
C19 C24 C26 110.2(6) . . ?
C29 C27 C23 111.2(5) . . ?
C29 C27 C28 110.5(5) . . ?
C23 C27 C28 113.3(5) . . ?
N3 C30 C31 125.2(5) . . ?
N3 C30 C33 121.5(5) . . ?
C31 C30 C33 113.3(5) . . ?
C32 C31 C30 131.3(5) . . ?
N4 C32 C31 125.5(5) . . ?
N4 C32 C34 120.2(5) . . ?
C31 C32 C34 114.2(5) . . ?
C36 C35 C40 121.7(5) . . ?
C36 C35 N3 117.9(5) . . ?
C40 C35 N3 120.4(5) . . ?
C37 C36 C35 117.4(5) . . ?
C37 C36 C41 120.6(5) . . ?
C35 C36 C41 121.9(5) . . ?
C38 C37 C36 121.6(6) . . ?
C37 C38 C39 120.4(6) . . ?
C38 C39 C40 120.9(6) . . ?
C39 C40 C35 117.9(6) . . ?
C39 C40 C44 118.5(5) . . ?
C35 C40 C44 123.6(5) . . ?
C36 C41 C43 111.7(5) . . ?
C36 C41 C42 112.8(5) . . ?
C43 C41 C42 109.4(5) . . ?
C40 C44 C46 112.6(6) . . ?
C40 C44 C45 111.0(5) . . ?
C46 C44 C45 107.3(6) . . ?
C48 C47 C52 120.4(5) . . ?
C48 C47 N4 119.1(5) . . ?
C52 C47 N4 120.6(5) . . ?
C49 C48 C47 119.2(6) . . ?
C49 C48 C53 118.7(5) . . ?
C47 C48 C53 122.0(5) . . ?
C50 C49 C48 121.1(6) . . ?
C51 C50 C49 119.7(6) . . ?
C50 C51 C52 122.1(6) . . ?
C51 C52 C47 117.5(6) . . ?
C51 C52 C56 118.9(6) . . ?
C47 C52 C56 123.6(5) . . ?
C48 C53 C54 113.7(6) . . ?
C48 C53 C55 110.6(5) . . ?
C54 C53 C55 109.5(5) . . ?
C52 C56 C57 112.2(6) . . ?
C52 C56 C58 110.2(6) . . ?
C57 C56 C58 107.9(6) . . ?
C62 O1 C59 108.8(6) . . ?
C62 O1 Li1 123.1(6) . . ?
C59 O1 Li1 125.2(5) . . ?
O1 C59 C60 105.3(7) . . ?
C59 C60 C61 105.1(8) . . ?
C62 C61 C60 106.0(8) . . ?
O1 C62 C61 104.2(7) . . ?
C67 O3 C70 115.8(8) . . ?
C67 O3 Li2 119.8(7) . . ?
C70 O3 Li2 124.0(8) . . ?
C68 C67 O3 111.1(11) . . ?
C67 C68 C69 99.3(13) . . ?
C70 C69 C68 115.8(13) . . ?
O3 C70 C69 97.2(11) . . ?
C74 O4 C71 111.3(9) . . ?
C74 O4 Li2 123.3(9) . . ?
C71 O4 Li2 120.1(8) . . ?
O4 C71 C72 101.7(10) . . ?
C71 C72 C73 103.3(10) . . ?
C74 C73 C72 102.9(10) . . ?
O4 C74 C73 98.6(8) . . ?
O5 C75 C76 111.6(7) . . ?
O5 C77 C78 114.0(10) . . ?
C63 O2 C66 110.1(12) . . ?
C63 O2 Li1 129.4(10) . . ?
C66 O2 Li1 119.9(9) . . ?
O2 C63 C64 98.0(12) . . ?
C63 C64 C65 96.6(13) . . ?
O2 C66 C65 89.9(11) . . ?
C66 C65 C64 110.6(14) . . ?
C63A C64A C65A 91.4(13) . . ?
C66A C65A C64A 116.4(14) . . ?

loop_
_geom_bond_atom_site_label_1
_geom_bond_atom_site_label_2
_geom_bond_distance
_geom_bond_site_symmetry_2
_geom_bond_publ_flag
Y1 N1 2.344(4) . ?
Y1 N2 2.356(4) . ?
Y1 Cl4 2.6180(14) . ?
Y1 Cl3 2.6189(15) . ?
Y1 Cl2 2.6740(13) . ?
Y1 Cl1 2.7543(14) . ?
Y2 N4 2.340(4) . ?
Y2 N3 2.361(4) . ?
Y2 Cl5 2.6088(14) . ?
Y2 Cl6 2.6129(14) . ?
Y2 Cl2 2.6811(14) . ?
Y2 Cl1 2.7590(13) . ?
Li1 O1 1.933(12) . ?
Li1 O2 1.985(12) . ?
Li1 Cl5 2.329(10) . ?
Li1 Cl4 2.342(10) . ?
Li2 O3 1.923(15) . ?
Li2 O4 1.951(14) . ?
Li2 Cl6 2.330(12) . ?
Li2 Cl3 2.353(13) . ?
O5 C77 1.370(10) . ?
O5 C75 1.410(9) . ?
N1 C1 1.336(7) . ?
N1 C6 1.450(6) . ?
N2 C3 1.330(6) . ?
N2 C18 1.452(6) . ?
N3 C30 1.326(6) . ?
N3 C35 1.454(6) . ?
N4 C32 1.343(6) . ?
N4 C47 1.449(6) . ?
C1 C2 1.397(8) . ?
C1 C4 1.521(7) . ?
C2 C3 1.406(7) . ?
C3 C5 1.509(7) . ?
C6 C7 1.394(8) . ?
C6 C11 1.413(7) . ?
C7 C8 1.396(8) . ?
C7 C12 1.515(8) . ?
C8 C9 1.380(9) . ?
C9 C10 1.365(9) . ?
C10 C11 1.385(8) . ?
C11 C15 1.522(8) . ?
C12 C14 1.515(10) . ?
C12 C13 1.523(11) . ?
C15 C17 1.522(9) . ?
C15 C16 1.531(9) . ?
C18 C23 1.406(7) . ?
C18 C19 1.418(7) . ?
C19 C20 1.390(8) . ?
C19 C24 1.517(8) . ?
C20 C21 1.371(10) . ?
C21 C22 1.374(9) . ?
C22 C23 1.395(8) . ?
C23 C27 1.520(8) . ?
C24 C25 1.513(9) . ?
C24 C26 1.550(9) . ?
C27 C29 1.516(8) . ?
C27 C28 1.530(8) . ?
C30 C31 1.403(7) . ?
C30 C33 1.523(7) . ?
C31 C32 1.396(7) . ?
C32 C34 1.512(8) . ?
C35 C36 1.402(7) . ?
C35 C40 1.407(8) . ?
C36 C37 1.390(8) . ?
C36 C41 1.516(8) . ?
C37 C38 1.372(9) . ?
C38 C39 1.373(9) . ?
C39 C40 1.391(8) . ?
C40 C44 1.534(8) . ?
C41 C43 1.526(8) . ?
C41 C42 1.531(8) . ?
C44 C46 1.535(10) . ?
C44 C45 1.539(9) . ?
C47 C48 1.400(8) . ?
C47 C52 1.408(8) . ?
C48 C49 1.392(8) . ?
C48 C53 1.520(8) . ?
C49 C50 1.368(9) . ?
C50 C51 1.367(9) . ?
C51 C52 1.403(8) . ?
C52 C56 1.519(8) . ?
C53 C54 1.524(9) . ?
C53 C55 1.530(9) . ?
C56 C57 1.521(9) . ?
C56 C58 1.548(10) . ?
O1 C62 1.410(8) . ?
O1 C59 1.423(8) . ?
C59 C60 1.452(9) . ?
C60 C61 1.519(11) . ?
C61 C62 1.470(10) . ?
O3 C67 1.413(10) . ?
O3 C70 1.438(9) . ?
C67 C68 1.411(13) . ?
C68 C69 1.534(13) . ?
C69 C70 1.474(12) . ?
O4 C74 1.380(10) . ?
O4 C71 1.443(12) . ?
C71 C72 1.482(11) . ?
C72 C73 1.607(12) . ?
C73 C74 1.463(11) . ?
C75 C76 1.463(11) . ?
C77 C78 1.446(14) . ?
O2 C63 1.311(13) . ?
O2 C66 1.488(13) . ?
C63 C64 1.511(14) . ?
C64 C65 1.568(14) . ?
C66 C65 1.529(14) . ?
C63A C64A 1.549(14) . ?
C64A C65A 1.577(14) . ?
C65A C66A 1.533(14) . ?
